data_4022732
loop_
_publ_author_name
'Shin'ichi Nakatsuji'
'Masahiro Fujino'
'Satoko Hasegawa'
'Hiroki Akutsu'
'Jun-ichi Yamada'
'Vladimir S. Gurman'
'Andrey Kh.Vorobiev'

_publ_contact_author_address
; 
University of Hyogo, Graduate School of Material Science
3-2-1 Kouto, Kamigori, Hyogo 678-1297, Japan
;
_publ_contact_author_email nakatuji@sci.u-hyogo.ac.jp
_publ_contact_author_fax +81-791-58-0164
_publ_contact_author_name 'Shin'ichi Nakatsuji'
_publ_contact_author_phone +81-791-58-0163
_publ_section_title
;
 Azobenzene Derivatives Carrying a Nitroxide Radical
;
_journal_name_full 'Journal of Organic Chemistry'
_journal_page_first 2021
_journal_page_last 2029
_journal_paper_doi 10.1021/jo062266f
_journal_volume 72
_journal_year 2007
_chemical_formula_moiety 'C33 H48 N3 O4 '
_chemical_formula_sum 'C33 H48 N3 O4'
_chemical_formula_weight 550.76
_space_group_IT_number 14
_symmetry_cell_setting monoclinic
_symmetry_Int_Tables_number 14
_symmetry_space_group_name_Hall '-P 2yn'
_symmetry_space_group_name_H-M 'P 1 21/n 1'
_audit_creation_date 2004-05-27
_audit_creation_method 'by teXsan for Windows v1.06'
_cell_angle_alpha 90
_cell_angle_beta 100.52(7)
_cell_angle_gamma 90
_cell_formula_units_Z 4
_cell_length_a 5.973(6)
_cell_length_b 42.691(9)
_cell_length_c 12.856(7)
_cell_measurement_reflns_used 25
_cell_measurement_temperature 303.2
_cell_measurement_theta_max 14.0
_cell_measurement_theta_min 10.7
_cell_volume 3223(3)
_computing_cell_refinement 'MSC/AFC Diffractometer Control'
_computing_data_collection 'MSC/AFC Diffractometer Control'
_computing_data_reduction 'teXsan for Windows v1.06 (MSC, 1997-99)'
_computing_publication_material 'teXsan for Windows v1.06 (MSC, 1997-99)'
_computing_structure_refinement 'teXsan for Windows v1.06 (MSC, 1997-99)'
_computing_structure_solution
;
SIR92 (Altomare, et. al. 1994)
;
_diffrn_ambient_temperature 303.2
_diffrn_measured_fraction_theta_full 0.999
_diffrn_measured_fraction_theta_max 0.821
_diffrn_measurement_device 'Rigaku AFC5R'
_diffrn_measurement_method \w
_diffrn_orient_matrix_UB_11 0.10997
_diffrn_orient_matrix_UB_12 0.01786
_diffrn_orient_matrix_UB_13 0.01225
_diffrn_orient_matrix_UB_21 0.09950
_diffrn_orient_matrix_UB_22 -0.01230
_diffrn_orient_matrix_UB_23 0.05656
_diffrn_orient_matrix_UB_31 0.08371
_diffrn_orient_matrix_UB_32 -0.00884
_diffrn_orient_matrix_UB_33 -0.05395
_diffrn_radiation_detector 'scintillation counter'
_diffrn_radiation_monochromator graphite
_diffrn_radiation_source 'Rigaku rotating anode'
_diffrn_radiation_type 'Mo K'a'
_diffrn_radiation_wavelength 0.7107
_diffrn_reflns_av_R_equivalents 0.10032
_diffrn_reflns_av_sigmaI/netI 0.372
_diffrn_reflns_limit_h_max 7
_diffrn_reflns_limit_h_min -7
_diffrn_reflns_limit_k_max 50
_diffrn_reflns_limit_k_min 0
_diffrn_reflns_limit_l_max 0
_diffrn_reflns_limit_l_min -15
_diffrn_reflns_number 6455
_diffrn_reflns_reduction_process 'Lp corrections applied'
_diffrn_reflns_theta_full 24.907
_diffrn_reflns_theta_max 27.52
_diffrn_reflns_theta_min 2.87
_diffrn_standards_decay_% -0.37
_diffrn_standards_interval_count 150
_diffrn_standards_number 3
_exptl_absorpt_coefficient_mu 0.074
_exptl_absorpt_correction_T_max 1.000
_exptl_absorpt_correction_T_min 0.951
_exptl_absorpt_correction_type psi-scan
_exptl_absorpt_process_details '(North,Phillips & Matthews, 1968)'
_exptl_crystal_colour orange
_exptl_crystal_density_diffrn 1.135
_exptl_crystal_density_meas ?
_exptl_crystal_description plate
_exptl_crystal_F_000 1196.00
_exptl_crystal_size_max 0.50
_exptl_crystal_size_mid 0.20
_exptl_crystal_size_min 0.10
_refine_diff_density_max 0.17
_refine_diff_density_min -0.20
_refine_ls_extinction_method none
_refine_ls_goodness_of_fit_all 1.957
_refine_ls_goodness_of_fit_ref 1.960
_refine_ls_hydrogen_treatment noref
_refine_ls_matrix_type full
_refine_ls_number_constraints 0
_refine_ls_number_parameters 361
_refine_ls_number_reflns 994
_refine_ls_number_restraints 0
_refine_ls_R_factor_all 0.0611
_refine_ls_R_factor_gt 0.0610
_refine_ls_shift/su_max 0.0000
_refine_ls_shift/su_mean 0.0000
_refine_ls_structure_factor_coef F
_refine_ls_weighting_details 'w = 1/['s^2^(Fo) + 0.00021|Fo|^2^]'
_refine_ls_weighting_scheme sigma
_refine_ls_wR_factor_all 0.0560
_refine_ls_wR_factor_ref 0.0560
_reflns_number_gt 994
_reflns_number_total 6205
_reflns_threshold_expression I>3.00's(I)
_cod_data_source_file jo062266fsi20070108_061337.cif
_cod_data_source_block '_7a'
_cod_original_sg_symbol_H-M 'P 21/n     '
_cod_original_formula_sum 'C33 H48 N3 O4 '
_cod_database_code 4022732

loop_
_symmetry_equiv_pos_as_xyz
'   +x,   +y,   +z'
1/2-x,1/2+y,1/2-z
'   -x,   -y,   -z'
1/2+x,1/2-y,1/2+z

loop_
_atom_site_label
_atom_site_fract_x
_atom_site_fract_y
_atom_site_fract_z
_atom_site_U_iso_or_equiv
_atom_site_occupancy
_atom_site_adp_type
_atom_site_calc_flag
O(1) 1.745(1) -0.0332(2) 1.4519(6) 0.070(3) 1.000 Uani d
O(2) 0.014(1) 0.1366(2) 0.6869(6) 0.081(3) 1.000 Uani d
O(3) -0.299(1) 0.1127(2) 0.6042(7) 0.113(4) 1.000 Uani d
O(4) -0.775(1) 0.2379(2) 0.5309(6) 0.104(3) 1.000 Uani d
N(1) 2.408(2) -0.1125(3) 1.770(1) 0.096(5) 1.000 Uani d
N(2) 2.226(2) -0.1214(3) 1.7333(9) 0.090(5) 1.000 Uani d
N(3) -0.638(1) 0.2153(2) 0.5518(8) 0.066(4) 1.000 Uani d
C(1) 2.745(4) -0.1815(4) 1.976(1) 0.128(9) 1.000 Uani d
C(2) 2.861(2) -0.1562(5) 1.954(1) 0.117(7) 1.000 Uani d
C(3) 2.524(4) -0.1880(4) 1.930(2) 0.136(9) 1.000 Uani d
C(4) 2.745(3) -0.1347(4) 1.886(2) 0.114(7) 1.000 Uani d
C(5) 2.419(3) -0.1655(5) 1.861(1) 0.106(7) 1.000 Uani d
C(6) 2.525(4) -0.1384(4) 1.841(1) 0.098(8) 1.000 Uani d
C(7) 2.116(3) -0.0953(3) 1.664(1) 0.075(6) 1.000 Uani d
C(8) 2.205(2) -0.0673(3) 1.641(1) 0.071(5) 1.000 Uani d
C(9) 1.900(3) -0.1024(3) 1.617(1) 0.090(6) 1.000 Uani d
C(10) 2.073(2) -0.0467(2) 1.5702(9) 0.062(5) 1.000 Uani d
C(11) 1.761(2) -0.0824(3) 1.545(1) 0.075(5) 1.000 Uani d
C(12) 1.853(2) -0.0549(3) 1.523(1) 0.065(5) 1.000 Uani d
C(13) 1.524(2) -0.0409(3) 1.4015(8) 0.072(5) 1.000 Uani d
C(14) 1.459(2) -0.0110(2) 1.3324(9) 0.070(4) 1.000 Uani d
C(15) 1.211(2) -0.0125(2) 1.2653(9) 0.066(4) 1.000 Uani d
C(16) 1.151(2) 0.0166(3) 1.1986(9) 0.084(5) 1.000 Uani d
C(17) 0.917(2) 0.0180(3) 1.1343(9) 0.070(4) 1.000 Uani d
C(18) 0.865(2) 0.0468(3) 1.069(1) 0.084(5) 1.000 Uani d
C(19) 0.634(2) 0.0490(3) 1.0073(9) 0.079(5) 1.000 Uani d
C(20) 0.581(2) 0.0782(3) 0.942(1) 0.087(5) 1.000 Uani d
C(21) 0.357(2) 0.0797(2) 0.8746(9) 0.090(5) 1.000 Uani d
C(22) 0.291(2) 0.1091(3) 0.8087(9) 0.082(5) 1.000 Uani d
C(23) 0.080(2) 0.1071(3) 0.732(1) 0.110(6) 1.000 Uani d
C(24) -0.189(2) 0.1360(3) 0.6270(9) 0.065(5) 1.000 Uani d
C(25) -0.276(2) 0.1690(2) 0.5921(9) 0.049(4) 1.000 Uani d
C(26) -0.385(2) 0.1818(3) 0.6818(8) 0.066(4) 1.000 Uani d
C(27) -0.462(2) 0.1678(2) 0.4929(8) 0.059(4) 1.000 Uani d
C(28) -0.497(2) 0.2138(3) 0.6575(9) 0.065(5) 1.000 Uani d
C(29) -0.571(2) 0.1992(3) 0.462(1) 0.057(4) 1.000 Uani d
C(30) -0.313(2) 0.2394(2) 0.6686(8) 0.084(5) 1.000 Uani d
C(31) -0.644(2) 0.2212(3) 0.7383(9) 0.103(5) 1.000 Uani d
C(32) -0.784(2) 0.1928(2) 0.3788(8) 0.076(4) 1.000 Uani d
C(33) -0.414(2) 0.2186(2) 0.4107(8) 0.072(4) 1.000 Uani d
H(1) 2.8204 -0.2010 2.0148 0.051 1.000 Uiso c
H(2) 3.0335 -0.1516 1.9989 0.051 1.000 Uiso c
H(3) 2.4206 -0.2045 1.9411 0.051 1.000 Uiso c
H(4) 2.8307 -0.1134 1.8780 0.051 1.000 Uiso c
H(5) 2.2499 -0.1666 1.8190 0.051 1.000 Uiso c
H(6) 2.3469 -0.0542 1.6602 0.051 1.000 Uiso c
H(7) 1.8415 -0.1241 1.6390 0.051 1.000 Uiso c
H(8) 2.1048 -0.0249 1.5482 0.051 1.000 Uiso c
H(9) 1.6000 -0.0906 1.5132 0.051 1.000 Uiso c
H(10) 1.4907 -0.0444 1.3185 0.051 1.000 Uiso c
H(11) 1.3693 -0.0342 1.4098 0.051 1.000 Uiso c
H(12) 1.3834 0.0076 1.3629 0.051 1.000 Uiso c
H(13) 1.4835 -0.0051 1.2680 0.051 1.000 Uiso c
H(14) 1.1652 -0.0278 1.2141 0.051 1.000 Uiso c
H(15) 1.0714 -0.0104 1.3029 0.051 1.000 Uiso c
H(16) 1.1647 0.0374 1.2337 0.051 1.000 Uiso c
H(17) 1.2508 0.0196 1.1434 0.051 1.000 Uiso c
H(18) 0.8760 -0.0016 1.0822 0.051 1.000 Uiso c
H(19) 0.7885 0.0132 1.1773 0.051 1.000 Uiso c
H(20) 0.8989 0.0646 1.1255 0.051 1.000 Uiso c
H(21) 0.9923 0.0499 1.0316 0.051 1.000 Uiso c
H(22) 0.6182 0.0304 0.9606 0.051 1.000 Uiso c
H(23) 0.5260 0.0461 1.0532 0.051 1.000 Uiso c
H(24) 0.6149 0.0964 0.9918 0.051 1.000 Uiso c
H(25) 0.7082 0.0809 0.8994 0.051 1.000 Uiso c
H(26) 0.3356 0.0613 0.8293 0.051 1.000 Uiso c
H(27) 0.2425 0.0770 0.9215 0.051 1.000 Uiso c
H(28) 0.3053 0.1277 0.8563 0.051 1.000 Uiso c
H(29) 0.4335 0.1137 0.7725 0.051 1.000 Uiso c
H(30) -0.0107 0.0961 0.7818 0.051 1.000 Uiso c
H(31) 0.1162 0.0889 0.6895 0.051 1.000 Uiso c
H(32) -0.1597 0.1834 0.5709 0.051 1.000 Uiso c
H(33) -0.5145 0.1685 0.6913 0.051 1.000 Uiso c
H(34) -0.2766 0.1798 0.7482 0.051 1.000 Uiso c
H(35) -0.3932 0.1547 0.4326 0.051 1.000 Uiso c
H(36) -0.5753 0.1510 0.5037 0.051 1.000 Uiso c
H(37) -0.2547 0.2491 0.7434 0.051 1.000 Uiso c
H(38) -0.1714 0.2355 0.6454 0.051 1.000 Uiso c
H(39) -0.3708 0.2593 0.6307 0.051 1.000 Uiso c
H(40) -0.5859 0.2205 0.8140 0.051 1.000 Uiso c
H(41) -0.7137 0.2431 0.7289 0.051 1.000 Uiso c
H(42) -0.7749 0.2077 0.7252 0.051 1.000 Uiso c
H(43) -0.9185 0.1920 0.4170 0.051 1.000 Uiso c
H(44) -0.8290 0.2107 0.3296 0.051 1.000 Uiso c
H(45) -0.8089 0.1745 0.3332 0.051 1.000 Uiso c
H(46) -0.3102 0.2319 0.4606 0.051 1.000 Uiso c
H(47) -0.2916 0.2087 0.3696 0.051 1.000 Uiso c
H(48) -0.4838 0.2337 0.3552 0.051 1.000 Uiso c

loop_
_atom_site_aniso_label
_atom_site_aniso_U_11
_atom_site_aniso_U_22
_atom_site_aniso_U_33
_atom_site_aniso_U_12
_atom_site_aniso_U_13
_atom_site_aniso_U_23
O(1) 0.067(6) 0.058(6) 0.080(6) -0.005(5) 0.004(5) 0.019(5)
O(2) 0.066(6) 0.053(6) 0.107(7) 0.004(5) -0.028(5) 0.010(5)
O(3) 0.114(7) 0.047(6) 0.155(9) 0.006(5) -0.034(6) 0.007(6)
O(4) 0.101(7) 0.081(6) 0.119(8) 0.059(5) -0.005(5) -0.013(5)
N(1) 0.11(1) 0.072(9) 0.11(1) -0.017(9) 0.032(9) -0.030(8)
N(2) 0.10(1) 0.08(1) 0.082(9) -0.012(8) -0.003(8) -0.031(7)
N(3) 0.066(8) 0.050(7) 0.077(9) 0.009(6) 0.002(7) -0.019(6)
C(1) 0.24(3) 0.05(1) 0.12(2) 0.03(1) 0.10(2) 0.05(1)
C(2) 0.10(1) 0.17(2) 0.07(1) 0.08(1) -0.007(9) 0.02(1)
C(3) 0.13(2) 0.12(2) 0.18(2) -0.05(1) 0.09(2) -0.05(2)
C(4) 0.07(1) 0.10(1) 0.17(2) -0.02(1) 0.02(1) -0.02(1)
C(5) 0.13(2) 0.09(1) 0.09(1) 0.06(1) -0.01(1) 0.01(1)
C(6) 0.17(2) 0.07(1) 0.08(1) 0.06(2) 0.09(1) 0.04(1)
C(7) 0.08(1) 0.05(1) 0.09(1) -0.01(1) 0.017(9) -0.01(1)
C(8) 0.057(9) 0.062(9) 0.10(1) -0.026(8) 0.024(8) -0.025(9)
C(9) 0.13(1) 0.051(9) 0.09(1) -0.02(1) 0.03(1) 0.002(8)
C(10) 0.08(1) 0.034(8) 0.08(1) 0.002(8) 0.017(8) 0.014(7)
C(11) 0.062(9) 0.06(1) 0.09(1) -0.035(9) -0.009(8) -0.002(9)
C(12) 0.06(1) 0.07(1) 0.07(1) -0.020(9) 0.006(8) -0.014(8)
C(13) 0.029(7) 0.12(1) 0.055(9) 0.001(7) -0.014(6) 0.028(8)
C(14) 0.080(9) 0.058(8) 0.069(9) 0.015(7) 0.010(7) 0.009(7)
C(15) 0.053(8) 0.072(9) 0.065(9) -0.004(7) -0.007(7) -0.019(7)
C(16) 0.10(1) 0.061(9) 0.10(1) 0.018(8) 0.024(9) 0.040(8)
C(17) 0.074(9) 0.069(9) 0.068(9) 0.005(8) 0.013(7) 0.007(7)
C(18) 0.09(1) 0.08(1) 0.07(1) -0.014(9) 0.006(8) 0.003(8)
C(19) 0.10(1) 0.08(1) 0.06(1) -0.023(8) 0.019(8) 0.013(8)
C(20) 0.082(9) 0.09(1) 0.09(1) -0.008(9) 0.019(8) 0.006(9)
C(21) 0.13(1) 0.059(9) 0.08(1) 0.018(8) 0.013(9) 0.032(8)
C(22) 0.11(1) 0.064(9) 0.08(1) 0.014(8) 0.016(9) 0.011(8)
C(23) 0.11(1) 0.08(1) 0.13(1) 0.022(9) -0.02(1) 0.04(1)
C(24) 0.07(1) 0.06(1) 0.056(9) -0.010(9) -0.002(8) 0.005(9)
C(25) 0.055(8) 0.047(8) 0.047(9) 0.014(6) 0.012(7) 0.018(7)
C(26) 0.068(8) 0.060(8) 0.067(9) 0.004(7) 0.005(7) 0.020(7)
C(27) 0.061(8) 0.030(7) 0.08(1) 0.017(6) 0.007(7) -0.003(6)
C(28) 0.06(1) 0.08(1) 0.05(1) -0.022(8) 0.002(8) -0.016(8)
C(29) 0.050(9) 0.055(8) 0.06(1) 0.001(7) 0.000(8) 0.013(7)
C(30) 0.075(9) 0.076(9) 0.09(1) 0.010(7) -0.005(7) -0.024(7)
C(31) 0.13(1) 0.11(1) 0.067(9) 0.024(9) 0.019(9) -0.009(8)
C(32) 0.086(9) 0.090(9) 0.040(8) 0.016(7) -0.019(7) -0.012(6)
C(33) 0.067(8) 0.088(8) 0.060(8) -0.008(7) 0.009(7) 0.020(7)

loop_
_atom_type_symbol
_atom_type_oxidation_number
_atom_type_number_in_cell
_atom_type_scat_dispersion_real
_atom_type_scat_dispersion_imag
_atom_type_scat_source
C 0 132 0.002 0.002
;International Tables for Crystallography
(1992, Vol. C, Table 6.1.1.2)
;
H 0 192 0.000 0.000
;International Tables for Crystallography
(1992, Vol. C, Table 6.1.1.2)
;
O 0 16 0.008 0.006
;International Tables for Crystallography
(1992, Vol. C, Table 6.1.1.2)
;
N 0 12 0.004 0.003
;International Tables for Crystallography
(1992, Vol. C, Table 6.1.1.2)
;

loop_
_geom_angle_atom_site_label_1
_geom_angle_atom_site_label_2
_geom_angle_atom_site_label_3
_geom_angle
_geom_angle_publ_flag
C12 O1 C13 116(1) ?
C23 O2 C24 113(1) ?
N2 N1 C6 107(2) ?
N1 N2 C7 106(2) ?
O4 N3 C28 118(1) ?
O4 N3 C29 117(1) ?
C28 N3 C29 121(1) ?
C2 C1 C3 124(3) ?
C2 C1 H1 123.9 no
C3 C1 H1 110.2 no
C1 C2 C4 117(3) ?
C1 C2 H2 120.1 no
C4 C2 H2 122.1 no
C1 C3 C5 115(3) ?
C1 C3 H3 132.6 no
C5 C3 H3 112.1 no
C2 C4 C6 122(2) ?
C2 C4 H4 116.2 no
C6 C4 H4 121.0 no
C3 C5 C6 123(2) ?
C3 C5 H5 125.5 no
C6 C5 H5 112.0 no
N1 C6 C4 118(3) ?
N1 C6 C5 123(3) ?
C4 C6 C5 118(2) ?
N2 C7 C8 129(2) ?
N2 C7 C9 112(2) ?
C8 C7 C9 118(2) ?
C7 C8 C10 120(2) ?
C7 C8 H6 140.7 no
C10 C8 H6 99.3 no
C7 C9 C11 124(2) ?
C7 C9 H7 114.4 no
C11 C9 H7 121.8 no
C8 C10 C12 120(2) ?
C8 C10 H8 131.0 no
C12 C10 H8 109.0 no
C9 C11 C12 117(2) ?
C9 C11 H9 116.5 no
C12 C11 H9 126.8 no
O1 C12 C10 114(2) ?
O1 C12 C11 124(2) ?
C10 C12 C11 121(2) ?
O1 C13 C14 101(1) ?
O1 C13 H10 119.2 no
O1 C13 H11 134.5 no
C14 C13 H10 64.0 no
C14 C13 H11 71.7 no
H10 C13 H11 98.1 no
C13 C14 C15 113(1) ?
C13 C14 H12 119.7 no
C13 C14 H13 133.4 no
C15 C14 H12 78.7 no
C15 C14 H13 78.5 no
H12 C14 H13 106.8 no
C14 C15 C16 112(1) ?
C14 C15 H14 122.8 no
C14 C15 H15 119.6 no
C16 C15 H14 99.5 no
C16 C15 H15 93.6 no
H14 C15 H15 103.6 no
C15 C16 C17 117(1) ?
C15 C16 H16 119.0 no
C15 C16 H17 113.0 no
C17 C16 H16 102.0 no
C17 C16 H17 102.7 no
H16 C16 H17 101.1 no
C16 C17 C18 115(1) ?
C16 C17 H18 113.5 no
C16 C17 H19 113.8 no
C18 C17 H18 106.9 no
C18 C17 H19 111.4 no
H18 C17 H19 94.1 no
C17 C18 C19 116(2) ?
C17 C18 H20 102.1 no
C17 C18 H21 106.6 no
C19 C18 H20 112.1 no
C19 C18 H21 118.0 no
H20 C18 H21 100.1 no
C18 C19 C20 116(2) ?
C18 C19 H22 104.9 no
C18 C19 H23 109.6 no
C20 C19 H22 109.7 no
C20 C19 H23 110.6 no
H22 C19 H23 105.7 no
C19 C20 C21 116(2) ?
C19 C20 H24 106.7 no
C19 C20 H25 106.7 no
C21 C20 H24 113.7 no
C21 C20 H25 111.8 no
H24 C20 H25 99.9 no
C20 C21 C22 119(2) ?
C20 C21 H26 109.0 no
C20 C21 H27 107.0 no
C22 C21 H26 109.9 no
C22 C21 H27 107.2 no
H26 C21 H27 104.1 no
C21 C22 C23 115(2) ?
C21 C22 H28 109.4 no
C21 C22 H29 104.7 no
C23 C22 H28 115.2 no
C23 C22 H29 112.4 no
H28 C22 H29 98.0 no
O2 C23 C22 112(2) ?
O2 C23 H30 121.9 no
O2 C23 H31 122.5 no
C22 C23 H30 95.8 no
C22 C23 H31 99.9 no
H30 C23 H31 100.1 no
O2 C24 O3 124(2) ?
O2 C24 C25 112(2) ?
O3 C24 C25 123(2) ?
C24 C25 C26 106(1) ?
C24 C25 C27 112(1) ?
C24 C25 H32 115.3 no
C26 C25 C27 107(1) ?
C26 C25 H32 113.5 no
C27 C25 H32 103.1 no
C25 C26 C28 113(1) ?
C25 C26 H33 109.9 no
C25 C26 H34 108.8 no
C28 C26 H33 102.6 no
C28 C26 H34 116.9 no
H33 C26 H34 104.6 no
C25 C27 C29 114(1) ?
C25 C27 H35 107.4 no
C25 C27 H36 108.1 no
C29 C27 H35 117.7 no
C29 C27 H36 113.2 no
H35 C27 H36 94.7 no
N3 C28 C26 113(1) ?
N3 C28 C30 110(1) ?
N3 C28 C31 109(1) ?
C26 C28 C30 110(1) ?
C26 C28 C31 109(2) ?
C30 C28 C31 106(1) ?
N3 C29 C27 112(1) ?
N3 C29 C32 109(1) ?
N3 C29 C33 112(1) ?
C27 C29 C32 107(1) ?
C27 C29 C33 109(1) ?
C32 C29 C33 108(1) ?
C28 C30 H37 118.7 no
C28 C30 H38 120.2 no
C28 C30 H39 112.2 no
H37 C30 H38 101.0 no
H37 C30 H39 97.7 no
H38 C30 H39 103.8 no
C28 C31 H40 122.2 no
C28 C31 H41 112.6 no
C28 C31 H42 108.0 no
H40 C31 H41 102.3 no
H40 C31 H42 106.7 no
H41 C31 H42 103.3 no
C29 C32 H43 107.4 no
C29 C32 H44 113.5 no
C29 C32 H45 125.4 no
H43 C32 H44 100.9 no
H43 C32 H45 102.5 no
H44 C32 H45 103.9 no
C29 C33 H46 113.9 no
C29 C33 H47 122.9 no
C29 C33 H48 117.6 no
H46 C33 H47 98.2 no
H46 C33 H48 103.0 no
H47 C33 H48 97.8 no

loop_
_geom_bond_atom_site_label_1
_geom_bond_atom_site_label_2
_geom_bond_distance
_geom_bond_publ_flag
O1 C12 1.38(2) ?
O1 C13 1.40(1) ?
O2 C23 1.41(2) ?
O2 C24 1.31(1) ?
O3 C24 1.20(1) ?
O4 N3 1.26(1) ?
N1 N2 1.16(1) ?
N1 C6 1.53(2) ?
N2 C7 1.50(2) ?
N3 C28 1.46(2) ?
N3 C29 1.46(2) ?
C1 C2 1.34(2) ?
C1 C3 1.38(3) ?
C1 H1 1.03 no
C2 C4 1.37(2) ?
C2 H2 1.10 no
C3 C5 1.38(3) ?
C3 H3 0.96 no
C4 C6 1.34(2) ?
C4 H4 1.05 no
C5 C6 1.37(2) ?
C5 H5 1.06 no
C7 C8 1.37(2) ?
C7 C9 1.36(2) ?
C8 C10 1.40(2) ?
C8 H6 1.01 no
C9 C11 1.41(2) ?
C9 H7 1.05 no
C10 C12 1.39(2) ?
C10 H8 1.00 no
C11 C12 1.35(2) ?
C11 H9 1.04 no
C13 C14 1.56(2) ?
C13 H10 1.06 no
C13 H11 0.99 no
C14 C15 1.58(2) ?
C14 H12 1.03 no
C14 H13 0.90 no
C15 C16 1.52(2) ?
C15 H14 0.93 no
C15 H15 1.04 no
C16 C17 1.49(2) ?
C16 H16 0.99 no
C16 H17 1.02 no
C17 C18 1.49(2) ?
C17 H18 1.07 no
C17 H19 1.04 no
C18 C19 1.46(2) ?
C18 H20 1.05 no
C18 H21 0.98 no
C19 C20 1.51(2) ?
C19 H22 0.99 no
C19 H23 0.96 no
C20 C21 1.46(2) ?
C20 H24 1.00 no
C20 H25 1.02 no
C21 C22 1.53(2) ?
C21 H26 0.97 no
C21 H27 0.99 no
C22 C23 1.45(2) ?
C22 H28 1.00 no
C22 H29 1.06 no
C23 H30 1.02 no
C23 H31 1.00 no
C24 C25 1.54(2) ?
C25 C26 1.53(2) ?
C25 C27 1.53(2) ?
C25 H32 1.00 no
C26 C28 1.53(2) ?
C26 H33 0.98 no
C26 H34 0.98 no
C27 C29 1.51(2) ?
C27 H35 1.09 no
C27 H36 1.01 no
C28 C30 1.54(2) ?
C28 C31 1.51(2) ?
C29 C32 1.53(2) ?
C29 C33 1.49(2) ?
C30 H37 1.05 no
C30 H38 0.96 no
C30 H39 1.01 no
C31 H40 0.97 no
C31 H41 1.02 no
C31 H42 0.96 no
C32 H43 1.01 no
C32 H44 1.00 no
C32 H45 0.97 no
C33 H46 0.99 no
C33 H47 1.06 no
C33 H48 0.99 no

loop_
_geom_contact_atom_site_label_1
_geom_contact_atom_site_label_2
_geom_contact_distance
_geom_contact_site_symmetry_2
_geom_contact_publ_flag
O1 C10 3.61(2) 3_958 no
O3 C11 3.32(2) 3_657 no
O3 C13 3.34(2) 3_657 no
O4 C3 3.57(3) 2_657 no

loop_
_cod_related_entry_id
_cod_related_entry_database
_cod_related_entry_code
1 ChemSpider 21194130
